data_7709544
loop_
_publ_author_name
'Chen, Yating'
'Zhang, Shaonan'
'Wang, Zhen-Feng'
'Wei, Qingmin'
'Zhang, Shuhua'

_publ_section_title
;
 Discovery of thirteen cobalt (II) and copper (II) salicylaldehyde Schiff
 base complexes that induce apoptosis and autophagy in human lung
 adenocarcinoma A549/DDP cells and that can overcome cisplatin resistance
 in vitro and in vivo
;
_journal_name_full 'Dalton Transactions'
_journal_paper_doi 10.1039/D1DT03749H
_journal_year 2022
_chemical_formula_moiety '4(C24 H16 Br2 Cl2 Co N6 O2), C H4 O'
_chemical_formula_sum 'C97 H68 Br8 Cl8 Co4 N24 O9'
_chemical_formula_weight 2872.27
_space_group_crystal_system triclinic
_space_group_IT_number 2
_space_group_name_Hall '-P 1'
_space_group_name_H-M_alt 'P -1'
_atom_sites_solution_hydrogens mixed
_audit_creation_method SHELXL-2014
_audit_update_record
;
2021-12-07 deposited with the CCDC.	2022-02-15 downloaded from the CCDC.
;
_cell_angle_alpha 88.404(4)
_cell_angle_beta 80.376(4)
_cell_angle_gamma 79.353(4)
_cell_formula_units_Z 1
_cell_length_a 10.2469(5)
_cell_length_b 13.4344(6)
_cell_length_c 20.9301(9)
_cell_measurement_reflns_used 5719
_cell_measurement_temperature 298(2)
_cell_measurement_theta_max 27.6700
_cell_measurement_theta_min 3.6360
_cell_volume 2791.8(2)
_computing_structure_refinement 'SHELXL-2014 (Sheldrick, 2014)'
_diffrn_ambient_temperature 298(2)
_diffrn_detector_area_resol_mean 16.0233
_diffrn_measured_fraction_theta_full 0.955
_diffrn_measured_fraction_theta_max 0.982
_diffrn_measurement_device_type 'SuperNova, Single source at offset/far, Eos'
_diffrn_measurement_method '\w scans'
_diffrn_radiation_type MoK\a
_diffrn_radiation_wavelength 0.71073
_diffrn_reflns_av_R_equivalents 0.0251
_diffrn_reflns_av_unetI/netI 0.0430
_diffrn_reflns_Laue_measured_fraction_full 0.955
_diffrn_reflns_Laue_measured_fraction_max 0.982
_diffrn_reflns_limit_h_max 12
_diffrn_reflns_limit_h_min -12
_diffrn_reflns_limit_k_max 15
_diffrn_reflns_limit_k_min -15
_diffrn_reflns_limit_l_max 24
_diffrn_reflns_limit_l_min -24
_diffrn_reflns_number 18233
_diffrn_reflns_point_group_measured_fraction_full 0.955
_diffrn_reflns_point_group_measured_fraction_max 0.982
_diffrn_reflns_theta_full 25.242
_diffrn_reflns_theta_max 25.009
_diffrn_reflns_theta_min 3.344
_exptl_absorpt_coefficient_mu 3.703
_exptl_absorpt_correction_T_max 1.00000
_exptl_absorpt_correction_T_min 0.71299
_exptl_absorpt_correction_type multi-scan
_exptl_absorpt_process_details
;
CrysAlisPro 1.171.39.46 (Rigaku Oxford Diffraction, 2018)
Empirical absorption correction using spherical harmonics,
 implemented in SCALE3 ABSPACK scaling algorithm.
;
_exptl_crystal_colour red
_exptl_crystal_density_diffrn 1.708
_exptl_crystal_description block
_exptl_crystal_F_000 1414
_exptl_crystal_size_max 0.18
_exptl_crystal_size_mid 0.16
_exptl_crystal_size_min 0.13
_refine_diff_density_max 0.902
_refine_diff_density_min -0.503
_refine_diff_density_rms 0.083
_refine_ls_extinction_method none
_refine_ls_goodness_of_fit_ref 0.995
_refine_ls_hydrogen_treatment constr
_refine_ls_matrix_type full
_refine_ls_number_parameters 685
_refine_ls_number_reflns 9651
_refine_ls_number_restraints 19
_refine_ls_restrained_S_all 1.001
_refine_ls_R_factor_all 0.0632
_refine_ls_R_factor_gt 0.0426
_refine_ls_shift/su_max 0.001
_refine_ls_shift/su_mean 0.000
_refine_ls_structure_factor_coef Fsqd
_refine_ls_weighting_details 'w=1/[\s^2^(Fo^2^)+(0.0599P)^2^+1.9142P] where P=(Fo^2^+2Fc^2^)/3'
_refine_ls_weighting_scheme calc
_refine_ls_wR_factor_gt 0.1047
_refine_ls_wR_factor_ref 0.1179
_reflns_Friedel_coverage 0.000
_reflns_number_gt 7293
_reflns_number_total 9651
_reflns_threshold_expression 'I > 2\s(I)'
_cod_data_source_file d1dt03749h2.cif
_cod_data_source_block 13
_cod_database_code 7709544
_shelx_space_group_comment
;
The symmetry employed for this shelxl refinement is uniquely defined
by the following loop, which should always be used as a source of
symmetry information in preference to the above space-group names.
They are only intended as comments.
;
_shelxl_version_number 2014-3

loop_
_space_group_symop_operation_xyz
'x, y, z'
'-x, -y, -z'

loop_
_atom_site_label
_atom_site_type_symbol
_atom_site_fract_x
_atom_site_fract_y
_atom_site_fract_z
_atom_site_U_iso_or_equiv
_atom_site_adp_type
_atom_site_occupancy
_atom_site_site_symmetry_order
_atom_site_calc_flag
_atom_site_refinement_flags_posn
_atom_site_refinement_flags_adp
_atom_site_refinement_flags_occupancy
_atom_site_disorder_assembly
_atom_site_disorder_group
Co1 Co 0.32411(5) 0.11996(4) 0.12467(2) 0.02957(14) Uani 1 1 d . . . . .
Br1 Br 0.10539(5) 0.27690(4) 0.02231(2) 0.05224(15) Uani 1 1 d . . . . .
Br2 Br 0.04674(7) -0.02414(5) 0.18353(3) 0.0824(2) Uani 1 1 d . . . . .
Cl1 Cl 0.74433(15) 0.48156(12) -0.03178(7) 0.0756(4) Uani 1 1 d . . . . .
Cl2 Cl 0.75557(16) -0.14962(12) 0.34639(7) 0.0767(4) Uani 1 1 d . . . . .
O1 O 0.4100(3) 0.2405(2) 0.13976(12) 0.0371(7) Uani 1 1 d . . . . .
O2 O 0.4766(3) -0.0009(2) 0.12980(12) 0.0394(7) Uani 1 1 d . . . . .
N4 N 0.2735(3) 0.1046(2) 0.22452(15) 0.0338(8) Uani 1 1 d . . . . .
N1 N 0.3998(3) 0.1337(2) 0.02761(14) 0.0310(7) Uani 1 1 d . . . . .
N6 N 0.1206(3) 0.2162(3) 0.14883(16) 0.0346(8) Uani 1 1 d . . . . .
C13 C 0.0380(4) 0.2680(3) 0.1118(2) 0.0388(10) Uani 1 1 d . . . . .
N5 N 0.1542(3) 0.1634(3) 0.25247(16) 0.0393(8) Uani 1 1 d . . . . .
H5 H 0.1312 0.1670 0.2939 0.047 Uiso 1 1 calc R U . . .
N3 N 0.2208(3) 0.0178(3) 0.07461(16) 0.0368(8) Uani 1 1 d . . . . .
C4 C 0.4832(4) 0.2939(3) 0.09886(18) 0.0302(8) Uani 1 1 d . . . . .
C18 C 0.3450(4) 0.0541(3) 0.26383(19) 0.0391(10) Uani 1 1 d . . . . .
H18 H 0.3106 0.0598 0.3079 0.047 Uiso 1 1 calc R U . . .
C17 C 0.0735(4) 0.2156(3) 0.2129(2) 0.0360(9) Uani 1 1 d . . . . .
N2 N 0.3688(4) 0.0643(3) -0.01235(16) 0.0400(8) Uani 1 1 d . . . . .
H2 H 0.4078 0.0575 -0.0521 0.048 Uiso 1 1 calc R U . . .
C2 C 0.5268(4) 0.3768(3) 0.1218(2) 0.0443(11) Uani 1 1 d . . . . .
H2A H 0.5033 0.3931 0.1656 0.053 Uiso 1 1 calc R U . . .
C12 C 0.1292(5) -0.0389(4) 0.0956(2) 0.0463(11) Uani 1 1 d . . . . .
C3 C 0.6412(4) 0.4112(3) 0.0175(2) 0.0449(11) Uani 1 1 d . . . . .
C20 C 0.5339(4) -0.0344(3) 0.17988(18) 0.0337(9) Uani 1 1 d . . . . .
C7 C 0.4765(4) 0.1937(3) -0.00008(19) 0.0374(10) Uani 1 1 d . . . . .
H7 H 0.5070 0.1853 -0.0444 0.045 Uiso 1 1 calc R U . . .
C19 C 0.4744(4) -0.0106(3) 0.24502(19) 0.0359(9) Uani 1 1 d . . . . .
C24 C 0.5420(5) -0.0496(3) 0.2954(2) 0.0436(11) Uani 1 1 d . . . . .
H24 H 0.5013 -0.0349 0.3380 0.052 Uiso 1 1 calc R U . . .
C16 C -0.0537(4) 0.2661(4) 0.2405(2) 0.0483(11) Uani 1 1 d . . . . .
H16 H -0.0824 0.2659 0.2850 0.058 Uiso 1 1 calc R U . . .
C5 C 0.5984(4) 0.3322(4) -0.0069(2) 0.0436(11) Uani 1 1 d . . . . .
H5A H 0.6230 0.3174 -0.0509 0.052 Uiso 1 1 calc R U . . .
C21 C 0.6609(4) -0.0990(3) 0.1704(2) 0.0444(11) Uani 1 1 d . . . . .
H21 H 0.7013 -0.1184 0.1284 0.053 Uiso 1 1 calc R U . . .
C22 C 0.7271(5) -0.1341(4) 0.2204(2) 0.0493(11) Uani 1 1 d . . . . .
H22 H 0.8120 -0.1748 0.2119 0.059 Uiso 1 1 calc R U . . .
C1 C 0.6035(4) 0.4355(3) 0.0816(2) 0.0457(11) Uani 1 1 d . . . . .
H1 H 0.6293 0.4910 0.0983 0.055 Uiso 1 1 calc R U . . .
C6 C 0.5187(4) 0.2726(3) 0.03203(19) 0.0345(9) Uani 1 1 d . . . . .
C23 C 0.6679(5) -0.1092(3) 0.2830(2) 0.0456(11) Uani 1 1 d . . . . .
C9 C 0.2433(5) -0.0602(3) -0.0300(2) 0.0466(11) Uani 1 1 d . . . . .
H9 H 0.2841 -0.0663 -0.0732 0.056 Uiso 1 1 calc R U . . .
C8 C 0.2766(4) 0.0075(3) 0.01175(19) 0.0360(9) Uani 1 1 d . . . . .
C11 C 0.0894(5) -0.1066(4) 0.0582(2) 0.0558(13) Uani 1 1 d . . . . .
H11 H 0.0240 -0.1439 0.0754 0.067 Uiso 1 1 calc R U . . .
C14 C -0.0900(5) 0.3177(4) 0.1336(2) 0.0512(12) Uani 1 1 d . . . . .
H14 H -0.1442 0.3511 0.1052 0.061 Uiso 1 1 calc R U . . .
C10 C 0.1492(5) -0.1169(4) -0.0051(3) 0.0587(14) Uani 1 1 d . . . . .
H10 H 0.1257 -0.1628 -0.0316 0.070 Uiso 1 1 calc R U . . .
C15 C -0.1357(5) 0.3165(4) 0.1993(3) 0.0572(14) Uani 1 1 d . . . . .
H15 H -0.2221 0.3497 0.2160 0.069 Uiso 1 1 calc R U . . .
Br4 Br 0.38334(5) 0.21507(4) 0.50075(2) 0.05031(14) Uani 1 1 d . . . . .
Co2 Co 0.18673(5) 0.36068(4) 0.38510(2) 0.02851(14) Uani 1 1 d . . . . .
Br3 Br 0.47723(6) 0.49470(5) 0.32396(3) 0.0740(2) Uani 1 1 d . . . . .
Cl4 Cl -0.27323(13) 0.03545(11) 0.55271(7) 0.0642(4) Uani 1 1 d . . . . .
Cl3 Cl -0.17941(17) 0.61984(12) 0.13360(7) 0.0749(4) Uani 1 1 d . . . . .
O4 O 0.1083(3) 0.2334(2) 0.37634(12) 0.0366(6) Uani 1 1 d . U . . .
N9 N 0.2507(3) 0.3648(2) 0.28601(15) 0.0318(7) Uani 1 1 d . . . . .
N10 N 0.1005(3) 0.3625(2) 0.48192(14) 0.0304(7) Uani 1 1 d . . . . .
O3 O 0.0331(3) 0.4760(2) 0.37031(12) 0.0385(7) Uani 1 1 d . . . . .
N7 N 0.3882(3) 0.2614(2) 0.37075(16) 0.0334(8) Uani 1 1 d . . . . .
C37 C 0.4611(4) 0.2108(3) 0.4122(2) 0.0401(10) Uani 1 1 d . . . . .
N12 N 0.2867(3) 0.4707(3) 0.43131(15) 0.0350(8) Uani 1 1 d . . . . .
N8 N 0.3712(3) 0.3019(3) 0.26412(16) 0.0397(8) Uani 1 1 d . . . . .
H8 H 0.3998 0.2933 0.2233 0.048 Uiso 1 1 calc R U . . .
N11 N 0.1286(3) 0.4377(3) 0.51806(16) 0.0365(8) Uani 1 1 d . . . . .
H11A H 0.0856 0.4505 0.5567 0.044 Uiso 1 1 calc R U . . .
C25 C 0.3819(4) 0.5240(3) 0.4092(2) 0.0426(10) Uani 1 1 d . . . . .
C41 C 0.4437(4) 0.2537(3) 0.30794(19) 0.0350(9) Uani 1 1 d . . . . .
C36 C 0.0250(4) 0.1904(3) 0.41789(19) 0.0310(9) Uani 1 1 d . . . . .
C43 C 0.0626(4) 0.4790(3) 0.25379(18) 0.0360(9) Uani 1 1 d . . . . .
C35 C -0.0200(4) 0.1041(3) 0.3991(2) 0.0377(10) Uani 1 1 d . . . . .
H35 H 0.0105 0.0791 0.3573 0.045 Uiso 1 1 calc R U . . .
C46 C -0.1892(5) 0.6045(4) 0.2637(2) 0.0504(12) Uani 1 1 d . . . . .
H46 H -0.2739 0.6453 0.2671 0.060 Uiso 1 1 calc R U . . .
C31 C -0.0219(4) 0.2246(3) 0.48280(19) 0.0330(9) Uani 1 1 d . . . . .
C47 C -0.1380(5) 0.5703(4) 0.3184(2) 0.0458(11) Uani 1 1 d . . . . .
H47 H -0.1888 0.5897 0.3587 0.055 Uiso 1 1 calc R U . . .
C48 C -0.0114(4) 0.5068(3) 0.31590(18) 0.0330(9) Uani 1 1 d . . . . .
C32 C -0.1125(4) 0.1749(3) 0.5236(2) 0.0400(10) Uani 1 1 d . . . . .
H32 H -0.1435 0.1976 0.5660 0.048 Uiso 1 1 calc R U . . .
C44 C 0.0093(5) 0.5172(3) 0.1987(2) 0.0441(11) Uani 1 1 d . . . . .
H44 H 0.0596 0.5006 0.1579 0.053 Uiso 1 1 calc R U . . .
C34 C -0.1069(4) 0.0558(3) 0.4402(2) 0.0431(11) Uani 1 1 d . . . . .
H34 H -0.1326 -0.0020 0.4267 0.052 Uiso 1 1 calc R U . . .
C30 C 0.0182(4) 0.3073(3) 0.51122(19) 0.0345(9) Uani 1 1 d . . . . .
H30 H -0.0179 0.3226 0.5544 0.041 Uiso 1 1 calc R U . . .
C33 C -0.1559(4) 0.0939(3) 0.5022(2) 0.0415(10) Uani 1 1 d . . . . .
C40 C 0.5728(4) 0.1985(4) 0.2857(2) 0.0495(12) Uani 1 1 d . . . . .
H40 H 0.6078 0.1944 0.2417 0.059 Uiso 1 1 calc R U . . .
C29 C 0.2235(4) 0.4908(3) 0.49250(19) 0.0343(9) Uani 1 1 d . . . . .
C28 C 0.2544(5) 0.5654(3) 0.5307(2) 0.0428(10) Uani 1 1 d . . . . .
H28 H 0.2089 0.5783 0.5728 0.051 Uiso 1 1 calc R U . . .
C27 C 0.3510(5) 0.6175(4) 0.5051(2) 0.0517(12) Uani 1 1 d . . . . .
H27 H 0.3724 0.6670 0.5297 0.062 Uiso 1 1 calc R U . . .
C45 C -0.1141(5) 0.5779(4) 0.2033(2) 0.0465(11) Uani 1 1 d . . . . .
C39 C 0.6453(5) 0.1513(4) 0.3302(3) 0.0571(13) Uani 1 1 d . . . . .
H39 H 0.7324 0.1161 0.3170 0.069 Uiso 1 1 calc R U . . .
C26 C 0.4179(5) 0.5980(4) 0.4429(2) 0.0511(12) Uani 1 1 d . . . . .
H26 H 0.4847 0.6334 0.4244 0.061 Uiso 1 1 calc R U . . .
C38 C 0.5885(5) 0.1558(4) 0.3955(3) 0.0556(13) Uani 1 1 d . . . . .
H38 H 0.6353 0.1227 0.4267 0.067 Uiso 1 1 calc R U . . .
C42 C 0.1911(4) 0.4118(3) 0.24227(18) 0.0365(10) Uani 1 1 d . . . . .
H42 H 0.2338 0.4018 0.1995 0.044 Uiso 1 1 calc R U . . .
O5 O 0.2761(8) -0.2696(5) 0.2440(3) 0.0694(17) Uani 0.5 1 d D U P . .
H5B H 0.2480 -0.2088 0.2401 0.104 Uiso 0.5 1 d R U P . .
C49 C 0.172(3) -0.287(3) 0.2972(11) 0.292(18) Uani 0.5 1 d D U P . .
H49A H 0.1082 -0.2244 0.3057 0.438 Uiso 0.5 1 d R U P . .
H49B H 0.2109 -0.3064 0.3353 0.438 Uiso 0.5 1 d R U P . .
H49C H 0.1264 -0.3385 0.2861 0.438 Uiso 0.5 1 d R U P . .

loop_
_atom_site_aniso_label
_atom_site_aniso_U_11
_atom_site_aniso_U_22
_atom_site_aniso_U_33
_atom_site_aniso_U_23
_atom_site_aniso_U_13
_atom_site_aniso_U_12
Co1 0.0348(3) 0.0334(3) 0.0194(3) -0.0056(2) 0.0032(2) -0.0094(2)
Br1 0.0541(3) 0.0641(3) 0.0411(3) 0.0077(2) -0.0112(2) -0.0156(2)
Br2 0.1050(5) 0.0931(5) 0.0546(3) -0.0215(3) 0.0302(3) -0.0685(4)
Cl1 0.0777(9) 0.0785(10) 0.0780(10) 0.0222(8) 0.0008(8) -0.0486(8)
Cl2 0.0949(11) 0.0797(10) 0.0555(8) 0.0064(7) -0.0352(8) 0.0036(9)
O1 0.0437(16) 0.0434(16) 0.0253(14) -0.0068(12) 0.0053(12) -0.0199(14)
O2 0.0463(16) 0.0444(17) 0.0207(14) -0.0021(12) 0.0022(12) 0.0022(14)
N4 0.0385(18) 0.0362(19) 0.0246(17) -0.0052(15) 0.0039(15) -0.0089(16)
N1 0.0374(18) 0.0344(18) 0.0198(16) -0.0054(14) -0.0003(14) -0.0063(15)
N6 0.0342(18) 0.0373(19) 0.0319(19) -0.0060(15) 0.0009(15) -0.0107(16)
C13 0.041(2) 0.040(2) 0.039(2) -0.0034(19) -0.011(2) -0.013(2)
N5 0.0392(19) 0.050(2) 0.0230(18) -0.0106(16) 0.0101(15) -0.0059(17)
N3 0.044(2) 0.0357(19) 0.0287(19) -0.0066(15) 0.0024(15) -0.0104(16)
C4 0.031(2) 0.032(2) 0.028(2) 0.0003(17) -0.0023(16) -0.0076(17)
C18 0.053(3) 0.041(2) 0.021(2) -0.0053(18) 0.0042(19) -0.011(2)
C17 0.033(2) 0.035(2) 0.039(2) -0.0084(19) 0.0009(18) -0.0099(19)
N2 0.053(2) 0.045(2) 0.0226(18) -0.0107(15) 0.0022(16) -0.0161(18)
C2 0.051(3) 0.044(3) 0.040(3) -0.009(2) -0.004(2) -0.017(2)
C12 0.050(3) 0.047(3) 0.043(3) -0.009(2) 0.004(2) -0.020(2)
C3 0.041(2) 0.041(3) 0.053(3) 0.010(2) -0.003(2) -0.017(2)
C20 0.040(2) 0.032(2) 0.026(2) 0.0010(17) 0.0016(17) -0.0060(19)
C7 0.047(2) 0.044(2) 0.019(2) -0.0017(18) 0.0034(18) -0.012(2)
C19 0.047(2) 0.035(2) 0.024(2) -0.0017(17) 0.0017(18) -0.009(2)
C24 0.057(3) 0.044(3) 0.028(2) 0.0011(19) -0.001(2) -0.011(2)
C16 0.044(3) 0.055(3) 0.042(3) -0.012(2) 0.005(2) -0.009(2)
C5 0.043(2) 0.051(3) 0.034(2) 0.008(2) 0.0027(19) -0.013(2)
C21 0.050(3) 0.048(3) 0.026(2) 0.000(2) 0.0067(19) 0.001(2)
C22 0.045(3) 0.050(3) 0.048(3) 0.003(2) -0.003(2) -0.001(2)
C1 0.043(2) 0.040(3) 0.059(3) -0.003(2) -0.011(2) -0.017(2)
C6 0.035(2) 0.036(2) 0.031(2) 0.0009(18) 0.0012(17) -0.0077(18)
C23 0.059(3) 0.041(3) 0.036(3) 0.004(2) -0.010(2) -0.006(2)
C9 0.056(3) 0.047(3) 0.038(3) -0.014(2) -0.010(2) -0.009(2)
C8 0.039(2) 0.037(2) 0.030(2) -0.0082(18) -0.0033(18) -0.0034(19)
C11 0.057(3) 0.056(3) 0.059(3) -0.010(3) -0.001(3) -0.031(3)
C14 0.042(3) 0.054(3) 0.057(3) -0.008(2) -0.009(2) -0.005(2)
C10 0.065(3) 0.056(3) 0.062(3) -0.024(3) -0.013(3) -0.023(3)
C15 0.035(2) 0.057(3) 0.075(4) -0.016(3) -0.001(3) -0.003(2)
Br4 0.0506(3) 0.0633(3) 0.0373(3) 0.0014(2) -0.0132(2) -0.0058(2)
Co2 0.0320(3) 0.0324(3) 0.0192(3) -0.0053(2) 0.0012(2) -0.0051(2)
Br3 0.0885(4) 0.0813(4) 0.0540(3) -0.0229(3) 0.0271(3) -0.0518(4)
Cl4 0.0536(7) 0.0755(9) 0.0660(8) 0.0262(7) -0.0024(6) -0.0288(7)
Cl3 0.1051(11) 0.0749(9) 0.0504(8) 0.0140(7) -0.0404(8) -0.0085(9)
O4 0.0424(15) 0.0395(15) 0.0270(14) -0.0069(12) 0.0035(12) -0.0125(13)
N9 0.0351(18) 0.0338(18) 0.0231(17) -0.0045(14) 0.0051(14) -0.0055(15)
N10 0.0341(17) 0.0347(18) 0.0209(16) -0.0072(14) -0.0016(14) -0.0036(15)
O3 0.0426(16) 0.0442(17) 0.0223(14) -0.0028(12) -0.0008(12) 0.0047(14)
N7 0.0330(17) 0.0340(18) 0.0330(19) -0.0073(15) -0.0046(15) -0.0053(15)
C37 0.033(2) 0.044(3) 0.045(3) -0.012(2) -0.0088(19) -0.007(2)
N12 0.0403(19) 0.0361(19) 0.0268(18) -0.0056(15) -0.0001(15) -0.0067(16)
N8 0.0406(19) 0.049(2) 0.0239(18) -0.0123(16) 0.0065(15) -0.0035(17)
N11 0.0406(19) 0.043(2) 0.0241(18) -0.0120(15) 0.0020(15) -0.0069(17)
C25 0.044(2) 0.045(3) 0.040(3) -0.006(2) -0.004(2) -0.013(2)
C41 0.033(2) 0.038(2) 0.033(2) -0.0115(18) 0.0026(18) -0.0087(19)
C36 0.0256(19) 0.032(2) 0.033(2) 0.0015(17) -0.0013(17) -0.0019(17)
C43 0.048(2) 0.036(2) 0.024(2) -0.0014(17) 0.0003(18) -0.012(2)
C35 0.035(2) 0.040(2) 0.038(2) -0.0059(19) -0.0016(18) -0.0084(19)
C46 0.052(3) 0.049(3) 0.047(3) 0.008(2) -0.010(2) 0.001(2)
C31 0.032(2) 0.035(2) 0.029(2) 0.0017(17) -0.0004(17) -0.0012(18)
C47 0.048(3) 0.051(3) 0.031(2) 0.003(2) -0.001(2) 0.004(2)
C48 0.040(2) 0.033(2) 0.024(2) 0.0017(17) -0.0031(17) -0.0027(18)
C32 0.037(2) 0.046(3) 0.033(2) 0.008(2) -0.0003(18) -0.004(2)
C44 0.060(3) 0.046(3) 0.026(2) 0.0015(19) -0.003(2) -0.013(2)
C34 0.036(2) 0.042(2) 0.054(3) 0.002(2) -0.013(2) -0.009(2)
C30 0.036(2) 0.043(2) 0.020(2) -0.0014(18) 0.0036(17) -0.0015(19)
C33 0.035(2) 0.048(3) 0.042(3) 0.017(2) -0.0057(19) -0.011(2)
C40 0.036(2) 0.055(3) 0.053(3) -0.017(2) 0.006(2) -0.005(2)
C29 0.038(2) 0.035(2) 0.029(2) -0.0064(17) -0.0090(18) 0.0006(19)
C28 0.051(3) 0.040(2) 0.037(2) -0.012(2) -0.011(2) -0.002(2)
C27 0.057(3) 0.048(3) 0.055(3) -0.017(2) -0.017(2) -0.013(2)
C45 0.061(3) 0.044(3) 0.039(3) 0.009(2) -0.020(2) -0.012(2)
C39 0.034(2) 0.063(3) 0.069(4) -0.018(3) -0.003(2) 0.002(2)
C26 0.054(3) 0.048(3) 0.055(3) -0.011(2) -0.008(2) -0.019(2)
C38 0.044(3) 0.062(3) 0.060(3) -0.011(3) -0.020(2) 0.006(2)
C42 0.049(2) 0.041(2) 0.018(2) -0.0055(18) 0.0029(18) -0.012(2)
O5 0.085(4) 0.059(3) 0.061(3) -0.002(3) -0.006(3) -0.011(3)
C49 0.30(2) 0.28(2) 0.30(2) -0.006(10) -0.060(10) -0.045(10)

loop_
_atom_type_symbol
_atom_type_description
_atom_type_scat_dispersion_real
_atom_type_scat_dispersion_imag
_atom_type_scat_source
C C 0.0033 0.0016 'International Tables Vol C Tables 4.2.6.8 and 6.1.1.4'
H H 0.0000 0.0000 'International Tables Vol C Tables 4.2.6.8 and 6.1.1.4'
Br Br -0.2901 2.4595 'International Tables Vol C Tables 4.2.6.8 and 6.1.1.4'
Cl Cl 0.1484 0.1585 'International Tables Vol C Tables 4.2.6.8 and 6.1.1.4'
Co Co 0.3494 0.9721 'International Tables Vol C Tables 4.2.6.8 and 6.1.1.4'
N N 0.0061 0.0033 'International Tables Vol C Tables 4.2.6.8 and 6.1.1.4'
O O 0.0106 0.0060 'International Tables Vol C Tables 4.2.6.8 and 6.1.1.4'

loop_
_geom_angle_atom_site_label_1
_geom_angle_atom_site_label_2
_geom_angle_atom_site_label_3
_geom_angle
_geom_angle_site_symmetry_1
_geom_angle_site_symmetry_3
_geom_angle_publ_flag
O1 Co1 O2 102.83(12) . . ?
O1 Co1 N1 86.53(11) . . ?
O2 Co1 N1 88.77(12) . . ?
O1 Co1 N4 89.26(11) . . ?
O2 Co1 N4 86.15(12) . . ?
N1 Co1 N4 172.54(13) . . ?
O1 Co1 N6 89.97(11) . . ?
O2 Co1 N6 157.89(12) . . ?
N1 Co1 N6 110.20(13) . . ?
N4 Co1 N6 75.93(13) . . ?
O1 Co1 N3 159.22(12) . . ?
O2 Co1 N3 88.37(12) . . ?
N1 Co1 N3 76.14(12) . . ?
N4 Co1 N3 109.14(12) . . ?
N6 Co1 N3 85.44(12) . . ?
C4 O1 Co1 131.1(2) . . ?
C20 O2 Co1 128.9(2) . . ?
C18 N4 N5 116.1(3) . . ?
C18 N4 Co1 128.1(3) . . ?
N5 N4 Co1 115.4(3) . . ?
C7 N1 N2 116.0(3) . . ?
C7 N1 Co1 129.4(3) . . ?
N2 N1 Co1 114.5(2) . . ?
C13 N6 C17 116.4(3) . . ?
C13 N6 Co1 131.9(3) . . ?
C17 N6 Co1 111.6(3) . . ?
N6 C13 C14 125.1(4) . . ?
N6 C13 Br1 117.3(3) . . ?
C14 C13 Br1 117.5(4) . . ?
C17 N5 N4 118.2(3) . . ?
C17 N5 H5 120.9 . . ?
N4 N5 H5 120.9 . . ?
C12 N3 C8 116.3(3) . . ?
C12 N3 Co1 133.4(3) . . ?
C8 N3 Co1 109.9(3) . . ?
O1 C4 C2 119.6(3) . . ?
O1 C4 C6 123.3(3) . . ?
C2 C4 C6 117.1(4) . . ?
N4 C18 C19 125.3(4) . . ?
N4 C18 H18 117.4 . . ?
C19 C18 H18 117.4 . . ?
N6 C17 N5 118.4(3) . . ?
N6 C17 C16 123.2(4) . . ?
N5 C17 C16 118.4(4) . . ?
C8 N2 N1 119.1(3) . . ?
C8 N2 H2 120.4 . . ?
N1 N2 H2 120.4 . . ?
C1 C2 C4 122.4(4) . . ?
C1 C2 H2A 118.8 . . ?
C4 C2 H2A 118.8 . . ?
N3 C12 C11 125.0(4) . . ?
N3 C12 Br2 117.2(3) . . ?
C11 C12 Br2 117.9(3) . . ?
C5 C3 C1 119.7(4) . . ?
C5 C3 Cl1 121.1(4) . . ?
C1 C3 Cl1 119.2(3) . . ?
O2 C20 C21 120.1(3) . . ?
O2 C20 C19 123.7(4) . . ?
C21 C20 C19 116.2(4) . . ?
N1 C7 C6 125.2(4) . . ?
N1 C7 H7 117.4 . . ?
C6 C7 H7 117.4 . . ?
C24 C19 C20 120.0(4) . . ?
C24 C19 C18 116.1(4) . . ?
C20 C19 C18 123.9(4) . . ?
C23 C24 C19 121.1(4) . . ?
C23 C24 H24 119.4 . . ?
C19 C24 H24 119.4 . . ?
C15 C16 C17 117.6(4) . . ?
C15 C16 H16 121.2 . . ?
C17 C16 H16 121.2 . . ?
C3 C5 C6 122.2(4) . . ?
C3 C5 H5A 118.9 . . ?
C6 C5 H5A 118.9 . . ?
C22 C21 C20 122.8(4) . . ?
C22 C21 H21 118.6 . . ?
C20 C21 H21 118.6 . . ?
C21 C22 C23 119.8(4) . . ?
C21 C22 H22 120.1 . . ?
C23 C22 H22 120.1 . . ?
C3 C1 C2 119.5(4) . . ?
C3 C1 H1 120.3 . . ?
C2 C1 H1 120.3 . . ?
C5 C6 C4 118.9(4) . . ?
C5 C6 C7 116.7(4) . . ?
C4 C6 C7 124.4(3) . . ?
C22 C23 C24 120.0(4) . . ?
C22 C23 Cl2 119.7(4) . . ?
C24 C23 Cl2 120.3(3) . . ?
C10 C9 C8 117.9(4) . . ?
C10 C9 H9 121.1 . . ?
C8 C9 H9 121.1 . . ?
N3 C8 N2 118.8(3) . . ?
N3 C8 C9 122.8(4) . . ?
N2 C8 C9 118.4(4) . . ?
C10 C11 C12 117.6(4) . . ?
C10 C11 H11 121.2 . . ?
C12 C11 H11 121.2 . . ?
C13 C14 C15 117.3(5) . . ?
C13 C14 H14 121.3 . . ?
C15 C14 H14 121.3 . . ?
C11 C10 C9 120.5(4) . . ?
C11 C10 H10 119.8 . . ?
C9 C10 H10 119.8 . . ?
C14 C15 C16 120.3(4) . . ?
C14 C15 H15 119.9 . . ?
C16 C15 H15 119.9 . . ?
O4 Co2 O3 103.30(12) . . ?
O4 Co2 N10 86.88(11) . . ?
O3 Co2 N10 88.11(12) . . ?
O4 Co2 N9 91.35(11) . . ?
O3 Co2 N9 86.11(12) . . ?
N10 Co2 N9 173.39(13) . . ?
O4 Co2 N7 87.21(12) . . ?
O3 Co2 N7 159.76(12) . . ?
N10 Co2 N7 109.97(13) . . ?
N9 Co2 N7 76.27(13) . . ?
O4 Co2 N12 157.65(12) . . ?
O3 Co2 N12 90.45(12) . . ?
N10 Co2 N12 75.90(12) . . ?
N9 Co2 N12 107.30(12) . . ?
N7 Co2 N12 85.46(12) . . ?
C36 O4 Co2 130.5(2) . . ?
C42 N9 N8 115.6(3) . . ?
C42 N9 Co2 129.5(3) . . ?
N8 N9 Co2 114.8(2) . . ?
C30 N10 N11 116.7(3) . . ?
C30 N10 Co2 128.6(3) . . ?
N11 N10 Co2 114.5(2) . . ?
C48 O3 Co2 129.6(2) . . ?
C37 N7 C41 116.3(3) . . ?
C37 N7 Co2 132.2(3) . . ?
C41 N7 Co2 111.6(3) . . ?
N7 C37 C38 124.9(4) . . ?
N7 C37 Br4 117.5(3) . . ?
C38 C37 Br4 117.5(4) . . ?
C25 N12 C29 116.2(3) . . ?
C25 N12 Co2 133.9(3) . . ?
C29 N12 Co2 109.6(2) . . ?
C41 N8 N9 118.9(3) . . ?
C41 N8 H8 120.6 . . ?
N9 N8 H8 120.6 . . ?
C29 N11 N10 119.6(3) . . ?
C29 N11 H11A 120.2 . . ?
N10 N11 H11A 120.2 . . ?
N12 C25 C26 125.5(4) . . ?
N12 C25 Br3 117.3(3) . . ?
C26 C25 Br3 117.1(3) . . ?
N7 C41 N8 118.0(3) . . ?
N7 C41 C40 123.2(4) . . ?
N8 C41 C40 118.7(4) . . ?
O4 C36 C35 119.8(3) . . ?
O4 C36 C31 123.4(3) . . ?
C35 C36 C31 116.7(3) . . ?
C44 C43 C48 119.3(4) . . ?
C44 C43 C42 116.3(4) . . ?
C48 C43 C42 124.4(4) . . ?
C34 C35 C36 122.6(4) . . ?
C34 C35 H35 118.7 . . ?
C36 C35 H35 118.7 . . ?
C47 C46 C45 119.7(4) . . ?
C47 C46 H46 120.2 . . ?
C45 C46 H46 120.2 . . ?
C32 C31 C36 119.6(4) . . ?
C32 C31 C30 115.9(4) . . ?
C36 C31 C30 124.6(4) . . ?
C46 C47 C48 122.4(4) . . ?
C46 C47 H47 118.8 . . ?
C48 C47 H47 118.8 . . ?
O3 C48 C47 119.9(3) . . ?
O3 C48 C43 123.1(4) . . ?
C47 C48 C43 117.0(4) . . ?
C33 C32 C31 121.1(4) . . ?
C33 C32 H32 119.5 . . ?
C31 C32 H32 119.5 . . ?
C45 C44 C43 121.8(4) . . ?
C45 C44 H44 119.1 . . ?
C43 C44 H44 119.1 . . ?
C35 C34 C33 119.3(4) . . ?
C35 C34 H34 120.4 . . ?
C33 C34 H34 120.4 . . ?
N10 C30 C31 125.4(4) . . ?
N10 C30 H30 117.3 . . ?
C31 C30 H30 117.3 . . ?
C32 C33 C34 120.6(4) . . ?
C32 C33 Cl4 120.5(3) . . ?
C34 C33 Cl4 118.9(3) . . ?
C39 C40 C41 118.2(4) . . ?
C39 C40 H40 120.9 . . ?
C41 C40 H40 120.9 . . ?
N11 C29 N12 118.9(3) . . ?
N11 C29 C28 119.1(4) . . ?
N12 C29 C28 122.1(4) . . ?
C27 C28 C29 118.8(4) . . ?
C27 C28 H28 120.6 . . ?
C29 C28 H28 120.6 . . ?
C28 C27 C26 120.3(4) . . ?
C28 C27 H27 119.8 . . ?
C26 C27 H27 119.8 . . ?
C44 C45 C46 119.8(4) . . ?
C44 C45 Cl3 120.3(4) . . ?
C46 C45 Cl3 119.9(4) . . ?
C40 C39 C38 119.6(4) . . ?
C40 C39 H39 120.2 . . ?
C38 C39 H39 120.2 . . ?
C25 C26 C27 117.1(4) . . ?
C25 C26 H26 121.5 . . ?
C27 C26 H26 121.5 . . ?
C37 C38 C39 117.7(5) . . ?
C37 C38 H38 121.2 . . ?
C39 C38 H38 121.2 . . ?
N9 C42 C43 125.2(4) . . ?
N9 C42 H42 117.4 . . ?
C43 C42 H42 117.4 . . ?
C49 O5 H5B 96.3 . . ?
O5 C49 H49A 108.2 . . ?
O5 C49 H49B 109.7 . . ?
H49A C49 H49B 109.5 . . ?
O5 C49 H49C 110.5 . . ?
H49A C49 H49C 109.5 . . ?
H49B C49 H49C 109.5 . . ?

loop_
_geom_bond_atom_site_label_1
_geom_bond_atom_site_label_2
_geom_bond_distance
_geom_bond_site_symmetry_2
_geom_bond_publ_flag
Co1 O1 2.036(3) . ?
Co1 O2 2.049(3) . ?
Co1 N1 2.066(3) . ?
Co1 N4 2.081(3) . ?
Co1 N6 2.228(3) . ?
Co1 N3 2.256(3) . ?
Br1 C13 1.893(4) . ?
Br2 C12 1.892(4) . ?
Cl1 C3 1.739(4) . ?
Cl2 C23 1.744(5) . ?
O1 C4 1.327(4) . ?
O2 C20 1.314(5) . ?
N4 C18 1.289(5) . ?
N4 N5 1.375(5) . ?
N1 C7 1.288(5) . ?
N1 N2 1.383(4) . ?
N6 C13 1.332(5) . ?
N6 C17 1.347(5) . ?
C13 C14 1.367(6) . ?
N5 C17 1.358(5) . ?
N5 H5 0.8600 . ?
N3 C12 1.328(5) . ?
N3 C8 1.344(5) . ?
C4 C2 1.398(5) . ?
C4 C6 1.409(5) . ?
C18 C19 1.445(6) . ?
C18 H18 0.9300 . ?
C17 C16 1.391(6) . ?
N2 C8 1.347(5) . ?
N2 H2 0.8600 . ?
C2 C1 1.385(6) . ?
C2 H2A 0.9300 . ?
C12 C11 1.374(6) . ?
C3 C5 1.362(6) . ?
C3 C1 1.365(7) . ?
C20 C21 1.411(6) . ?
C20 C19 1.416(5) . ?
C7 C6 1.438(6) . ?
C7 H7 0.9300 . ?
C19 C24 1.394(6) . ?
C24 C23 1.375(6) . ?
C24 H24 0.9300 . ?
C16 C15 1.380(7) . ?
C16 H16 0.9300 . ?
C5 C6 1.398(5) . ?
C5 H5A 0.9300 . ?
C21 C22 1.366(6) . ?
C21 H21 0.9300 . ?
C22 C23 1.371(6) . ?
C22 H22 0.9300 . ?
C1 H1 0.9300 . ?
C9 C10 1.364(7) . ?
C9 C8 1.402(6) . ?
C9 H9 0.9300 . ?
C11 C10 1.363(7) . ?
C11 H11 0.9300 . ?
C14 C15 1.377(7) . ?
C14 H14 0.9300 . ?
C10 H10 0.9300 . ?
C15 H15 0.9300 . ?
Br4 C37 1.890(4) . ?
Co2 O4 2.044(3) . ?
Co2 O3 2.052(3) . ?
Co2 N10 2.070(3) . ?
Co2 N9 2.070(3) . ?
Co2 N7 2.220(3) . ?
Co2 N12 2.267(3) . ?
Br3 C25 1.899(4) . ?
Cl4 C33 1.749(4) . ?
Cl3 C45 1.742(4) . ?
O4 C36 1.314(4) . ?
N9 C42 1.274(5) . ?
N9 N8 1.377(5) . ?
N10 C30 1.293(5) . ?
N10 N11 1.378(4) . ?
O3 C48 1.324(5) . ?
N7 C37 1.330(5) . ?
N7 C41 1.341(5) . ?
C37 C38 1.369(6) . ?
N12 C25 1.329(5) . ?
N12 C29 1.346(5) . ?
N8 C41 1.353(5) . ?
N8 H8 0.8600 . ?
N11 C29 1.342(5) . ?
N11 H11A 0.8600 . ?
C25 C26 1.373(6) . ?
C41 C40 1.402(6) . ?
C36 C35 1.411(5) . ?
C36 C31 1.422(5) . ?
C43 C44 1.402(6) . ?
C43 C48 1.413(5) . ?
C43 C42 1.440(6) . ?
C35 C34 1.372(6) . ?
C35 H35 0.9300 . ?
C46 C47 1.372(6) . ?
C46 C45 1.383(7) . ?
C46 H46 0.9300 . ?
C31 C32 1.403(5) . ?
C31 C30 1.430(6) . ?
C47 C48 1.408(6) . ?
C47 H47 0.9300 . ?
C32 C33 1.362(6) . ?
C32 H32 0.9300 . ?
C44 C45 1.363(6) . ?
C44 H44 0.9300 . ?
C34 C33 1.385(6) . ?
C34 H34 0.9300 . ?
C30 H30 0.9300 . ?
C40 C39 1.357(7) . ?
C40 H40 0.9300 . ?
C29 C28 1.410(6) . ?
C28 C27 1.347(7) . ?
C28 H28 0.9300 . ?
C27 C26 1.375(7) . ?
C27 H27 0.9300 . ?
C39 C38 1.391(7) . ?
C39 H39 0.9300 . ?
C26 H26 0.9300 . ?
C38 H38 0.9300 . ?
C42 H42 0.9300 . ?
O5 C49 1.455(10) . ?
O5 H5B 0.8200 . ?
C49 H49A 0.9600 . ?
C49 H49B 0.9600 . ?
C49 H49C 0.9600 . ?

loop_
_geom_hbond_atom_site_label_D
_geom_hbond_atom_site_label_H
_geom_hbond_atom_site_label_A
_geom_hbond_distance_DH
_geom_hbond_distance_HA
_geom_hbond_distance_DA
_geom_hbond_angle_DHA
_geom_hbond_site_symmetry_A
N5 H5 O4 0.86 1.92 2.719(4) 153.2 .
N2 H2 O2 0.86 1.93 2.756(4) 161.0 2_655
C2 H2A N8 0.93 2.67 3.357(6) 131.3 .
C24 H24 Cl4 0.93 2.99 3.827(5) 151.3 2_556
C21 H21 N2 0.93 2.69 3.384(5) 132.1 2_655
N8 H8 O1 0.86 1.88 2.695(4) 156.6 .
N11 H11A O3 0.86 1.95 2.774(4) 159.9 2_566
O5 H5B Br2 0.82 3.25 3.987(8) 150.6 .
